data_2228416
loop_
_publ_author_name
'Loh, Wan-Sin'
'Fun, Hoong-Kun'
'Ragavan, R. Venkat'
'Vijayakumar, V.'
'Venkatesh, M.'

_publ_section_title
;
 5-Isobutyl-4-phenylsulfonyl-1<i>H</i>-pyrazol-3(2<i>H</i>)-one
;
_journal_coeditor_code IS2619
_journal_issue 12
_journal_name_full 'Acta Crystallographica Section E'
_journal_page_first o3050
_journal_page_last o3051
_journal_paper_doi 10.1107/S1600536810044181
_journal_volume 66
_journal_year 2010
_chemical_formula_iupac 'C13 H16 N2 O3 S'
_chemical_formula_moiety 'C13 H16 N2 O3 S'
_chemical_formula_sum 'C13 H16 N2 O3 S'
_chemical_formula_weight 280.34
_chemical_name_systematic
;
5-Isobutyl-4-phenylsulfonyl-1<i>H</i>-pyrazol-3(2<i>H</i>)-one
;
_space_group_IT_number 2
_symmetry_cell_setting triclinic
_symmetry_space_group_name_Hall '-P 1'
_symmetry_space_group_name_H-M 'P -1'
_atom_sites_solution_hydrogens geom
_atom_sites_solution_primary direct
_atom_sites_solution_secondary difmap
_audit_creation_method SHELXL-97
_cell_angle_alpha 98.579(3)
_cell_angle_beta 113.038(3)
_cell_angle_gamma 112.882(3)
_cell_formula_units_Z 4
_cell_length_a 11.3423(8)
_cell_length_b 11.9987(9)
_cell_length_c 12.4657(9)
_cell_measurement_reflns_used 9939
_cell_measurement_temperature 100.00(10)
_cell_measurement_theta_max 35.03
_cell_measurement_theta_min 2.58
_cell_volume 1344.42(18)
_computing_cell_refinement 'SAINT (Bruker, 2009)'
_computing_data_collection 'APEX2 (Bruker, 2009)'
_computing_data_reduction 'SAINT (Bruker, 2009'
_computing_molecular_graphics 'SHELXTL (Sheldrick, 2008)'
_computing_publication_material
;
SHELXTL (Sheldrick, 2008) and PLATON (Spek, 2009)
;
_computing_structure_refinement 'SHELXTL (Sheldrick, 2008)'
_computing_structure_solution 'SHELXTL (Sheldrick, 2008)'
_diffrn_ambient_temperature 100.00(10)
_diffrn_measured_fraction_theta_full 0.987
_diffrn_measured_fraction_theta_max 0.987
_diffrn_measurement_device_type
;
Bruker SMART APEXII CCD area-detector
;
_diffrn_measurement_method '\f and \w'
_diffrn_radiation_monochromator graphite
_diffrn_radiation_source 'fine-focus sealed tube'
_diffrn_radiation_type MoK\a
_diffrn_radiation_wavelength 0.71073
_diffrn_reflns_av_R_equivalents 0.0341
_diffrn_reflns_av_sigmaI/netI 0.0328
_diffrn_reflns_limit_h_max 13
_diffrn_reflns_limit_h_min -13
_diffrn_reflns_limit_k_max 14
_diffrn_reflns_limit_k_min -14
_diffrn_reflns_limit_l_max 15
_diffrn_reflns_limit_l_min -15
_diffrn_reflns_number 18458
_diffrn_reflns_theta_full 26.00
_diffrn_reflns_theta_max 26.00
_diffrn_reflns_theta_min 1.90
_diffrn_standards_number 0
_exptl_absorpt_coefficient_mu 0.246
_exptl_absorpt_correction_T_max 0.9575
_exptl_absorpt_correction_T_min 0.8745
_exptl_absorpt_correction_type multi-scan
_exptl_absorpt_process_details '(<i>SADABS</i>; Bruker, 2009)'
_exptl_crystal_colour colourless
_exptl_crystal_density_diffrn 1.385
_exptl_crystal_density_method 'not measured'
_exptl_crystal_description block
_exptl_crystal_F_000 592
_exptl_crystal_size_max 0.56
_exptl_crystal_size_mid 0.20
_exptl_crystal_size_min 0.18
_refine_diff_density_max 0.669
_refine_diff_density_min -0.381
_refine_ls_extinction_method none
_refine_ls_goodness_of_fit_ref 1.042
_refine_ls_hydrogen_treatment mixed
_refine_ls_matrix_type full
_refine_ls_number_parameters 363
_refine_ls_number_reflns 5202
_refine_ls_number_restraints 0
_refine_ls_restrained_S_all 1.042
_refine_ls_R_factor_all 0.0391
_refine_ls_R_factor_gt 0.0364
_refine_ls_shift/su_max 0.001
_refine_ls_shift/su_mean 0.000
_refine_ls_structure_factor_coef Fsqd
_refine_ls_weighting_details 'calc w=1/[\s^2^(Fo^2^)+(0.0553P)^2^+1.2051P] where P=(Fo^2^+2Fc^2^)/3'
_refine_ls_weighting_scheme calc
_refine_ls_wR_factor_gt 0.1052
_refine_ls_wR_factor_ref 0.1088
_reflns_number_gt 4816
_reflns_number_total 5202
_reflns_threshold_expression I>2\s(I)
_cod_data_source_file is2619.cif
_cod_data_source_block I
_cod_original_cell_volume 1344.42(17)
_cod_database_code 2228416
_cod_database_fobs_code 2228416

loop_
_symmetry_equiv_pos_as_xyz
'x, y, z'
'-x, -y, -z'

loop_
_atom_site_type_symbol
_atom_site_label
_atom_site_fract_x
_atom_site_fract_y
_atom_site_fract_z
_atom_site_U_iso_or_equiv
_atom_site_adp_type
_atom_site_calc_flag
_atom_site_refinement_flags
_atom_site_occupancy
_atom_site_disorder_assembly
_atom_site_disorder_group
S S1A 0.61779(4) 0.56939(4) 0.30323(4) 0.01287(12) Uani d . 1 . .
O O1A 0.52206(14) 0.62292(12) 0.29583(12) 0.0177(3) Uani d . 1 . .
O O2A 0.56191(14) 0.44944(12) 0.20809(11) 0.0176(3) Uani d . 1 . .
O O3A 0.81177(13) 0.88563(12) 0.44040(11) 0.0155(3) Uani d . 1 . .
N N1A 0.96797(17) 0.87383(15) 0.36853(14) 0.0144(3) Uani d . 1 . .
N N2A 0.97863(17) 0.77840(15) 0.30426(13) 0.0146(3) Uani d . 1 . .
C C1A 0.7407(2) 0.46688(18) 0.46562(17) 0.0190(4) Uani d . 1 . .
H H1AA 0.7415 0.4199 0.3996 0.023 Uiso calc R 1 . .
C C2A 0.7970(2) 0.45448(19) 0.58116(18) 0.0223(4) Uani d . 1 . .
H H2AA 0.8369 0.3998 0.5934 0.027 Uiso calc R 1 . .
C C3A 0.7936(2) 0.52380(19) 0.67853(17) 0.0221(4) Uani d . 1 . .
H H3AA 0.8317 0.5157 0.7561 0.027 Uiso calc R 1 . .
C C4A 0.7335(2) 0.60524(19) 0.66063(17) 0.0227(4) Uani d . 1 . .
H H4AA 0.7299 0.6499 0.7259 0.027 Uiso calc R 1 . .
C C5A 0.6789(2) 0.62047(18) 0.54597(17) 0.0192(4) Uani d . 1 . .
H H5AA 0.6405 0.6762 0.5341 0.023 Uiso calc R 1 . .
C C6A 0.68325(19) 0.55035(16) 0.44963(16) 0.0144(3) Uani d . 1 . .
C C7A 0.77240(19) 0.68499(17) 0.31001(15) 0.0137(3) Uani d . 1 . .
C C8A 0.84468(18) 0.82068(16) 0.37900(15) 0.0128(3) Uani d . 1 . .
C C9A 0.86263(19) 0.66367(17) 0.26817(15) 0.0132(3) Uani d . 1 . .
C C10A 0.84569(19) 0.54146(17) 0.19624(15) 0.0155(3) Uani d . 1 . .
H H10A 0.8084 0.4743 0.2277 0.019 Uiso calc R 1 . .
H H10B 0.9418 0.5559 0.2107 0.019 Uiso calc R 1 . .
C C11A 0.7416(2) 0.49321(18) 0.05437(16) 0.0190(4) Uani d . 1 . .
H H11A 0.6510 0.4944 0.0407 0.023 Uiso calc R 1 . .
C C12A 0.7026(3) 0.3539(2) -0.0044(2) 0.0394(6) Uani d . 1 . .
H H12A 0.6353 0.3223 -0.0922 0.059 Uiso calc R 1 . .
H H12B 0.6576 0.3006 0.0337 0.059 Uiso calc R 1 . .
H H12C 0.7905 0.3511 0.0084 0.059 Uiso calc R 1 . .
C C13A 0.8111(2) 0.5804(2) -0.00512(18) 0.0249(4) Uani d . 1 . .
H H13A 0.7427 0.5505 -0.0924 0.037 Uiso calc R 1 . .
H H13B 0.8986 0.5784 0.0054 0.037 Uiso calc R 1 . .
H H13C 0.8358 0.6675 0.0341 0.037 Uiso calc R 1 . .
S S1B 0.32612(5) 0.06328(4) 0.30231(4) 0.01364(12) Uani d . 1 . .
O O1B 0.44172(14) 0.19562(12) 0.37062(12) 0.0203(3) Uani d . 1 . .
O O2B 0.20554(14) 0.01636(13) 0.32778(12) 0.0184(3) Uani d . 1 . .
O O3B 0.18314(13) -0.24470(12) 0.26728(12) 0.0177(3) Uani d . 1 . .
N N1B 0.41780(16) -0.21360(15) 0.33582(14) 0.0156(3) Uani d . 1 . .
N N2B 0.55364(17) -0.11548(15) 0.36901(14) 0.0158(3) Uani d . 1 . .
C C1B 0.1298(2) -0.07887(19) 0.05619(17) 0.0221(4) Uani d . 1 . .
H H1BA 0.0925 -0.1462 0.0827 0.026 Uiso calc R 1 . .
C C2B 0.0666(2) -0.0952(2) -0.06954(19) 0.0300(5) Uani d . 1 . .
H H2BA -0.0139 -0.1743 -0.1280 0.036 Uiso calc R 1 . .
C C3B 0.1230(3) 0.0058(2) -0.10850(19) 0.0320(5) Uani d . 1 . .
H H3BA 0.0792 -0.0057 -0.1928 0.038 Uiso calc R 1 . .
C C4B 0.2432(3) 0.1227(2) -0.0231(2) 0.0304(5) Uani d . 1 . .
H H4BA 0.2810 0.1893 -0.0502 0.036 Uiso calc R 1 . .
C C5B 0.3091(2) 0.14218(19) 0.10415(19) 0.0224(4) Uani d . 1 . .
H H5BA 0.3904 0.2211 0.1623 0.027 Uiso calc R 1 . .
C C6B 0.2500(2) 0.04043(18) 0.14147(16) 0.0163(4) Uani d . 1 . .
C C7B 0.40072(19) -0.03787(17) 0.32486(15) 0.0135(3) Uani d . 1 . .
C C8B 0.31688(19) -0.17245(17) 0.30481(15) 0.0141(3) Uani d . 1 . .
C C9B 0.54630(19) -0.00867(17) 0.36371(15) 0.0139(3) Uani d . 1 . .
C C10B 0.68105(19) 0.11342(17) 0.39661(16) 0.0166(4) Uani d . 1 . .
H H10C 0.7581 0.1324 0.4788 0.020 Uiso calc R 1 . .
H H10D 0.6592 0.1840 0.4009 0.020 Uiso calc R 1 . .
C C11B 0.7392(2) 0.10832(19) 0.30404(17) 0.0207(4) Uani d . 1 . .
H H11B 0.7586 0.0355 0.2987 0.025 Uiso calc R 1 . .
C C12B 0.6260(2) 0.0862(3) 0.1743(2) 0.0346(5) Uani d . 1 . .
H H12D 0.6646 0.0825 0.1185 0.052 Uiso calc R 1 . .
H H12E 0.6043 0.1560 0.1777 0.052 Uiso calc R 1 . .
H H12F 0.5376 0.0060 0.1449 0.052 Uiso calc R 1 . .
C C13B 0.8834(2) 0.2320(2) 0.3531(2) 0.0273(4) Uani d . 1 . .
H H13D 0.9217 0.2272 0.2973 0.041 Uiso calc R 1 . .
H H13E 0.9528 0.2424 0.4342 0.041 Uiso calc R 1 . .
H H13F 0.8666 0.3047 0.3588 0.041 Uiso calc R 1 . .
H H1NA 1.035(3) 0.944(3) 0.412(2) 0.028(6) Uiso d . 1 . .
H H2NA 1.054(3) 0.795(2) 0.296(2) 0.032(7) Uiso d . 1 . .
H H1NB 0.407(3) -0.289(3) 0.332(2) 0.026(6) Uiso d . 1 . .
H H2NB 0.632(3) -0.125(2) 0.390(2) 0.026(6) Uiso d . 1 . .

loop_
_atom_site_aniso_label
_atom_site_aniso_U_11
_atom_site_aniso_U_22
_atom_site_aniso_U_33
_atom_site_aniso_U_12
_atom_site_aniso_U_13
_atom_site_aniso_U_23
S1A 0.0104(2) 0.0121(2) 0.0158(2) 0.00489(17) 0.00692(16) 0.00437(16)
O1A 0.0132(6) 0.0178(6) 0.0253(6) 0.0090(5) 0.0106(5) 0.0082(5)
O2A 0.0161(6) 0.0136(6) 0.0181(6) 0.0045(5) 0.0079(5) 0.0026(5)
O3A 0.0119(6) 0.0154(6) 0.0190(6) 0.0073(5) 0.0082(5) 0.0027(5)
N1A 0.0108(7) 0.0123(7) 0.0174(7) 0.0041(6) 0.0074(6) 0.0020(6)
N2A 0.0122(7) 0.0164(7) 0.0168(7) 0.0072(6) 0.0088(6) 0.0043(6)
C1A 0.0214(9) 0.0169(9) 0.0207(9) 0.0096(8) 0.0121(8) 0.0060(7)
C2A 0.0231(10) 0.0194(9) 0.0233(9) 0.0108(8) 0.0095(8) 0.0090(7)
C3A 0.0208(10) 0.0221(9) 0.0176(8) 0.0054(8) 0.0087(7) 0.0091(7)
C4A 0.0219(10) 0.0241(10) 0.0194(9) 0.0075(8) 0.0131(8) 0.0039(7)
C5A 0.0176(9) 0.0176(9) 0.0222(9) 0.0073(7) 0.0118(7) 0.0047(7)
C6A 0.0124(8) 0.0133(8) 0.0167(8) 0.0040(7) 0.0085(7) 0.0060(6)
C7A 0.0124(8) 0.0143(8) 0.0156(8) 0.0069(7) 0.0076(7) 0.0056(6)
C8A 0.0103(8) 0.0158(8) 0.0122(7) 0.0069(7) 0.0047(6) 0.0058(6)
C9A 0.0129(8) 0.0157(8) 0.0123(7) 0.0077(7) 0.0062(6) 0.0063(6)
C10A 0.0152(8) 0.0156(8) 0.0166(8) 0.0080(7) 0.0085(7) 0.0046(7)
C11A 0.0199(9) 0.0199(9) 0.0149(8) 0.0090(8) 0.0081(7) 0.0038(7)
C12A 0.0616(17) 0.0238(11) 0.0218(10) 0.0181(11) 0.0157(11) 0.0026(9)
C13A 0.0250(10) 0.0301(11) 0.0193(9) 0.0120(9) 0.0117(8) 0.0098(8)
S1B 0.0122(2) 0.0146(2) 0.0157(2) 0.00772(18) 0.00735(17) 0.00464(16)
O1B 0.0167(7) 0.0157(6) 0.0240(6) 0.0081(6) 0.0075(5) 0.0024(5)
O2B 0.0166(6) 0.0225(7) 0.0225(6) 0.0122(6) 0.0126(5) 0.0085(5)
O3B 0.0127(6) 0.0190(6) 0.0234(6) 0.0082(5) 0.0103(5) 0.0073(5)
N1B 0.0123(7) 0.0151(8) 0.0222(7) 0.0075(6) 0.0098(6) 0.0079(6)
N2B 0.0108(7) 0.0185(8) 0.0188(7) 0.0082(6) 0.0072(6) 0.0062(6)
C1B 0.0190(9) 0.0246(10) 0.0216(9) 0.0102(8) 0.0099(8) 0.0078(8)
C2B 0.0224(10) 0.0404(12) 0.0197(9) 0.0156(10) 0.0064(8) 0.0032(9)
C3B 0.0368(12) 0.0576(15) 0.0221(10) 0.0364(12) 0.0170(9) 0.0209(10)
C4B 0.0405(13) 0.0420(13) 0.0377(11) 0.0315(11) 0.0284(10) 0.0290(10)
C5B 0.0237(10) 0.0226(10) 0.0306(10) 0.0150(8) 0.0167(8) 0.0140(8)
C6B 0.0154(9) 0.0207(9) 0.0179(8) 0.0123(8) 0.0088(7) 0.0083(7)
C7B 0.0127(8) 0.0155(8) 0.0144(8) 0.0081(7) 0.0075(6) 0.0055(6)
C8B 0.0147(9) 0.0182(9) 0.0136(8) 0.0097(7) 0.0089(7) 0.0061(7)
C9B 0.0137(8) 0.0173(8) 0.0121(7) 0.0078(7) 0.0075(7) 0.0050(6)
C10B 0.0132(8) 0.0172(9) 0.0186(8) 0.0069(7) 0.0081(7) 0.0055(7)
C11B 0.0183(9) 0.0235(10) 0.0248(9) 0.0110(8) 0.0133(8) 0.0098(8)
C12B 0.0247(11) 0.0568(15) 0.0258(10) 0.0180(11) 0.0156(9) 0.0195(10)
C13B 0.0229(10) 0.0261(10) 0.0363(11) 0.0103(9) 0.0191(9) 0.0120(9)

loop_
_atom_type_symbol
_atom_type_description
_atom_type_scat_dispersion_real
_atom_type_scat_dispersion_imag
_atom_type_scat_source
C C 0.0033 0.0016 'International Tables Vol C Tables 4.2.6.8 and 6.1.1.4'
H H 0.0000 0.0000 'International Tables Vol C Tables 4.2.6.8 and 6.1.1.4'
N N 0.0061 0.0033 'International Tables Vol C Tables 4.2.6.8 and 6.1.1.4'
O O 0.0106 0.0060 'International Tables Vol C Tables 4.2.6.8 and 6.1.1.4'
S S 0.1246 0.1234 'International Tables Vol C Tables 4.2.6.8 and 6.1.1.4'

loop_
_geom_angle_atom_site_label_1
_geom_angle_atom_site_label_2
_geom_angle_atom_site_label_3
_geom_angle_site_symmetry_1
_geom_angle_site_symmetry_3
_geom_angle
_geom_angle_publ_flag
O2A S1A O1A . . 119.07(8) ?
O2A S1A C7A . . 108.50(8) ?
O1A S1A C7A . . 107.89(8) ?
O2A S1A C6A . . 108.27(8) ?
O1A S1A C6A . . 107.77(8) ?
C7A S1A C6A . . 104.39(8) ?
C8A N1A N2A . . 109.89(14) ?
C8A N1A H1NA . . 123.5(19) ?
N2A N1A H1NA . . 123.7(19) ?
C9A N2A N1A . . 110.01(15) ?
C9A N2A H2NA . . 128.6(17) ?
N1A N2A H2NA . . 121.2(17) ?
C2A C1A C6A . . 119.19(16) ?
C2A C1A H1AA . . 120.4 ?
C6A C1A H1AA . . 120.4 ?
C1A C2A C3A . . 119.87(18) ?
C1A C2A H2AA . . 120.1 ?
C3A C2A H2AA . . 120.1 ?
C2A C3A C4A . . 120.31(17) ?
C2A C3A H3AA . . 119.8 ?
C4A C3A H3AA . . 119.8 ?
C3A C4A C5A . . 120.56(17) ?
C3A C4A H4AA . . 119.7 ?
C5A C4A H4AA . . 119.7 ?
C6A C5A C4A . . 118.31(17) ?
C6A C5A H5AA . . 120.8 ?
C4A C5A H5AA . . 120.8 ?
C5A C6A C1A . . 121.74(16) ?
C5A C6A S1A . . 119.60(14) ?
C1A C6A S1A . . 118.65(13) ?
C9A C7A C8A . . 107.66(15) ?
C9A C7A S1A . . 127.02(14) ?
C8A C7A S1A . . 124.58(13) ?
O3A C8A N1A . . 123.49(16) ?
O3A C8A C7A . . 131.50(16) ?
N1A C8A C7A . . 105.00(14) ?
N2A C9A C7A . . 107.31(15) ?
N2A C9A C10A . . 121.56(15) ?
C7A C9A C10A . . 131.14(16) ?
C9A C10A C11A . . 113.81(14) ?
C9A C10A H10A . . 108.8 ?
C11A C10A H10A . . 108.8 ?
C9A C10A H10B . . 108.8 ?
C11A C10A H10B . . 108.8 ?
H10A C10A H10B . . 107.7 ?
C13A C11A C12A . . 111.09(17) ?
C13A C11A C10A . . 111.16(15) ?
C12A C11A C10A . . 109.05(16) ?
C13A C11A H11A . . 108.5 ?
C12A C11A H11A . . 108.5 ?
C10A C11A H11A . . 108.5 ?
C11A C12A H12A . . 109.5 ?
C11A C12A H12B . . 109.5 ?
H12A C12A H12B . . 109.5 ?
C11A C12A H12C . . 109.5 ?
H12A C12A H12C . . 109.5 ?
H12B C12A H12C . . 109.5 ?
C11A C13A H13A . . 109.5 ?
C11A C13A H13B . . 109.5 ?
H13A C13A H13B . . 109.5 ?
C11A C13A H13C . . 109.5 ?
H13A C13A H13C . . 109.5 ?
H13B C13A H13C . . 109.5 ?
O1B S1B O2B . . 118.68(8) ?
O1B S1B C7B . . 109.29(8) ?
O2B S1B C7B . . 106.75(8) ?
O1B S1B C6B . . 107.72(8) ?
O2B S1B C6B . . 107.22(8) ?
C7B S1B C6B . . 106.56(8) ?
C8B N1B N2B . . 110.67(15) ?
C8B N1B H1NB . . 130.6(16) ?
N2B N1B H1NB . . 118.5(16) ?
C9B N2B N1B . . 109.61(15) ?
C9B N2B H2NB . . 126.7(16) ?
N1B N2B H2NB . . 123.7(16) ?
C2B C1B C6B . . 118.48(19) ?
C2B C1B H1BA . . 120.8 ?
C6B C1B H1BA . . 120.8 ?
C3B C2B C1B . . 120.4(2) ?
C3B C2B H2BA . . 119.8 ?
C1B C2B H2BA . . 119.8 ?
C4B C3B C2B . . 120.35(19) ?
C4B C3B H3BA . . 119.8 ?
C2B C3B H3BA . . 119.8 ?
C3B C4B C5B . . 120.6(2) ?
C3B C4B H4BA . . 119.7 ?
C5B C4B H4BA . . 119.7 ?
C6B C5B C4B . . 118.23(19) ?
C6B C5B H5BA . . 120.9 ?
C4B C5B H5BA . . 120.9 ?
C1B C6B C5B . . 121.91(17) ?
C1B C6B S1B . . 118.50(14) ?
C5B C6B S1B . . 119.57(14) ?
C9B C7B C8B . . 107.90(15) ?
C9B C7B S1B . . 128.47(14) ?
C8B C7B S1B . . 123.63(13) ?
O3B C8B N1B . . 123.41(16) ?
O3B C8B C7B . . 132.46(16) ?
N1B C8B C7B . . 104.14(15) ?
N2B C9B C7B . . 107.66(16) ?
N2B C9B C10B . . 120.20(16) ?
C7B C9B C10B . . 132.14(16) ?
C9B C10B C11B . . 114.21(15) ?
C9B C10B H10C . . 108.7 ?
C11B C10B H10C . . 108.7 ?
C9B C10B H10D . . 108.7 ?
C11B C10B H10D . . 108.7 ?
H10C C10B H10D . . 107.6 ?
C13B C11B C12B . . 111.52(17) ?
C13B C11B C10B . . 109.50(16) ?
C12B C11B C10B . . 111.26(16) ?
C13B C11B H11B . . 108.1 ?
C12B C11B H11B . . 108.1 ?
C10B C11B H11B . . 108.1 ?
C11B C12B H12D . . 109.5 ?
C11B C12B H12E . . 109.5 ?
H12D C12B H12E . . 109.5 ?
C11B C12B H12F . . 109.5 ?
H12D C12B H12F . . 109.5 ?
H12E C12B H12F . . 109.5 ?
C11B C13B H13D . . 109.5 ?
C11B C13B H13E . . 109.5 ?
H13D C13B H13E . . 109.5 ?
C11B C13B H13F . . 109.5 ?
H13D C13B H13F . . 109.5 ?
H13E C13B H13F . . 109.5 ?

loop_
_geom_bond_atom_site_label_1
_geom_bond_atom_site_label_2
_geom_bond_site_symmetry_2
_geom_bond_distance
_geom_bond_publ_flag
S1A O2A . 1.4397(13) ?
S1A O1A . 1.4428(13) ?
S1A C7A . 1.7215(18) ?
S1A C6A . 1.7691(17) ?
O3A C8A . 1.267(2) ?
N1A C8A . 1.361(2) ?
N1A N2A . 1.370(2) ?
N1A H1NA . 0.79(3) ?
N2A C9A . 1.331(2) ?
N2A H2NA . 0.84(3) ?
C1A C2A . 1.386(3) ?
C1A C6A . 1.390(3) ?
C1A H1AA . 0.9300 ?
C2A C3A . 1.388(3) ?
C2A H2AA . 0.9300 ?
C3A C4A . 1.390(3) ?
C3A H3AA . 0.9300 ?
C4A C5A . 1.390(3) ?
C4A H4AA . 0.9300 ?
C5A C6A . 1.389(2) ?
C5A H5AA . 0.9300 ?
C7A C9A . 1.402(2) ?
C7A C8A . 1.433(2) ?
C9A C10A . 1.498(2) ?
C10A C11A . 1.544(2) ?
C10A H10A . 0.9700 ?
C10A H10B . 0.9700 ?
C11A C13A . 1.521(3) ?
C11A C12A . 1.528(3) ?
C11A H11A . 0.9800 ?
C12A H12A . 0.9600 ?
C12A H12B . 0.9600 ?
C12A H12C . 0.9600 ?
C13A H13A . 0.9600 ?
C13A H13B . 0.9600 ?
C13A H13C . 0.9600 ?
S1B O1B . 1.4385(13) ?
S1B O2B . 1.4431(13) ?
S1B C7B . 1.7269(17) ?
S1B C6B . 1.7713(18) ?
O3B C8B . 1.254(2) ?
N1B C8B . 1.362(2) ?
N1B N2B . 1.370(2) ?
N1B H1NB . 0.86(3) ?
N2B C9B . 1.326(2) ?
N2B H2NB . 0.88(3) ?
C1B C2B . 1.389(3) ?
C1B C6B . 1.390(3) ?
C1B H1BA . 0.9300 ?
C2B C3B . 1.389(3) ?
C2B H2BA . 0.9300 ?
C3B C4B . 1.375(3) ?
C3B H3BA . 0.9300 ?
C4B C5B . 1.398(3) ?
C4B H4BA . 0.9300 ?
C5B C6B . 1.391(3) ?
C5B H5BA . 0.9300 ?
C7B C9B . 1.399(2) ?
C7B C8B . 1.440(2) ?
C9B C10B . 1.496(2) ?
C10B C11B . 1.541(2) ?
C10B H10C . 0.9700 ?
C10B H10D . 0.9700 ?
C11B C13B . 1.520(3) ?
C11B C12B . 1.522(3) ?
C11B H11B . 0.9800 ?
C12B H12D . 0.9600 ?
C12B H12E . 0.9600 ?
C12B H12F . 0.9600 ?
C13B H13D . 0.9600 ?
C13B H13E . 0.9600 ?
C13B H13F . 0.9600 ?

loop_
_geom_hbond_atom_site_label_D
_geom_hbond_atom_site_label_H
_geom_hbond_atom_site_label_A
_geom_hbond_site_symmetry_A
_geom_hbond_distance_DH
_geom_hbond_distance_HA
_geom_hbond_distance_DA
_geom_hbond_angle_DHA
_geom_hbond_publ_flag
N1A H1NA O3A 2_776 0.79(3) 2.05(3) 2.816(2) 164(3) yes
N2A H2NA O3B 1_665 0.85(4) 1.85(4) 2.640(3) 155(2) yes
N1B H1NB O1A 1_545 0.86(3) 2.10(4) 2.733(3) 130(3) yes
N2B H2NB O3A 1_545 0.88(4) 1.83(4) 2.700(3) 170(2) yes
C5A H5AA O1B 2_666 0.9300 2.4700 3.256(3) 143.00 yes
C5B H5BA O2A . 0.9300 2.4800 3.307(3) 149.00 yes
C10A H10B O3B 1_665 0.9700 2.5700 3.324(3) 135.00 yes
C10B H10D O1B . 0.9700 2.4100 3.152(3) 133.00 yes

loop_
_geom_torsion_atom_site_label_1
_geom_torsion_atom_site_label_2
_geom_torsion_atom_site_label_3
_geom_torsion_atom_site_label_4
_geom_torsion_site_symmetry_1
_geom_torsion_site_symmetry_2
_geom_torsion_site_symmetry_3
_geom_torsion_site_symmetry_4
_geom_torsion
_geom_torsion_publ_flag
C8A N1A N2A C9A . . . . 2.14(19) ?
C6A C1A C2A C3A . . . . 0.8(3) ?
C1A C2A C3A C4A . . . . 0.3(3) ?
C2A C3A C4A C5A . . . . -1.3(3) ?
C3A C4A C5A C6A . . . . 1.3(3) ?
C4A C5A C6A C1A . . . . -0.2(3) ?
C4A C5A C6A S1A . . . . -178.87(14) ?
C2A C1A C6A C5A . . . . -0.8(3) ?
C2A C1A C6A S1A . . . . 177.83(15) ?
O2A S1A C6A C5A . . . . -150.20(15) ?
O1A S1A C6A C5A . . . . -20.19(17) ?
C7A S1A C6A C5A . . . . 94.35(16) ?
O2A S1A C6A C1A . . . . 31.11(16) ?
O1A S1A C6A C1A . . . . 161.12(14) ?
C7A S1A C6A C1A . . . . -84.34(15) ?
O2A S1A C7A C9A . . . . -21.55(18) ?
O1A S1A C7A C9A . . . . -151.82(15) ?
C6A S1A C7A C9A . . . . 93.73(16) ?
O2A S1A C7A C8A . . . . 169.54(14) ?
O1A S1A C7A C8A . . . . 39.28(16) ?
C6A S1A C7A C8A . . . . -75.18(16) ?
N2A N1A C8A O3A . . . . 175.65(15) ?
N2A N1A C8A C7A . . . . -3.48(18) ?
C9A C7A C8A O3A . . . . -175.45(17) ?
S1A C7A C8A O3A . . . . -4.7(3) ?
C9A C7A C8A N1A . . . . 3.59(18) ?
S1A C7A C8A N1A . . . . 174.31(12) ?
N1A N2A C9A C7A . . . . 0.25(19) ?
N1A N2A C9A C10A . . . . -179.75(15) ?
C8A C7A C9A N2A . . . . -2.40(19) ?
S1A C7A C9A N2A . . . . -172.83(13) ?
C8A C7A C9A C10A . . . . 177.60(16) ?
S1A C7A C9A C10A . . . . 7.2(3) ?
N2A C9A C10A C11A . . . . -99.45(19) ?
C7A C9A C10A C11A . . . . 80.6(2) ?
C9A C10A C11A C13A . . . . 71.2(2) ?
C9A C10A C11A C12A . . . . -166.01(17) ?
C8B N1B N2B C9B . . . . 1.50(19) ?
C6B C1B C2B C3B . . . . 0.1(3) ?
C1B C2B C3B C4B . . . . 0.8(3) ?
C2B C3B C4B C5B . . . . -0.9(3) ?
C3B C4B C5B C6B . . . . 0.1(3) ?
C2B C1B C6B C5B . . . . -0.9(3) ?
C2B C1B C6B S1B . . . . 177.62(15) ?
C4B C5B C6B C1B . . . . 0.8(3) ?
C4B C5B C6B S1B . . . . -177.67(14) ?
O1B S1B C6B C1B . . . . -176.39(14) ?
O2B S1B C6B C1B . . . . -47.59(16) ?
C7B S1B C6B C1B . . . . 66.43(16) ?
O1B S1B C6B C5B . . . . 2.15(17) ?
O2B S1B C6B C5B . . . . 130.95(15) ?
C7B S1B C6B C5B . . . . -115.03(15) ?
O1B S1B C7B C9B . . . . -20.70(18) ?
O2B S1B C7B C9B . . . . -150.22(15) ?
C6B S1B C7B C9B . . . . 95.44(16) ?
O1B S1B C7B C8B . . . . 159.51(14) ?
O2B S1B C7B C8B . . . . 29.99(16) ?
C6B S1B C7B C8B . . . . -84.35(15) ?
N2B N1B C8B O3B . . . . 177.71(15) ?
N2B N1B C8B C7B . . . . -1.81(18) ?
C9B C7B C8B O3B . . . . -177.96(17) ?
S1B C7B C8B O3B . . . . 1.9(3) ?
C9B C7B C8B N1B . . . . 1.50(18) ?
S1B C7B C8B N1B . . . . -178.68(12) ?
N1B N2B C9B C7B . . . . -0.46(19) ?
N1B N2B C9B C10B . . . . 179.60(14) ?
C8B C7B C9B N2B . . . . -0.66(19) ?
S1B C7B C9B N2B . . . . 179.53(13) ?
C8B C7B C9B C10B . . . . 179.26(17) ?
S1B C7B C9B C10B . . . . -0.5(3) ?
N2B C9B C10B C11B . . . . 67.8(2) ?
C7B C9B C10B C11B . . . . -112.2(2) ?
C9B C10B C11B C13B . . . . -174.69(16) ?
C9B C10B C11B C12B . . . . 61.6(2) ?
